data_7121127
loop_
_publ_author_name
'Kubanik, Mario'
'Lam, Nelson Y. S.'
'Holtkamp, Hannah U.'
'S\"ohnel, Tilo'
'Anderson, Robert F.'
'Jamieson, Stephen M. F.'
'Hartinger, Christian G.'

_publ_section_title
;
 Quinoline-para-quinones and metals: coordination-assisted formation of
 quinoline-ortho-quinones.
;
_journal_issue 8
_journal_name_full 'Chemical communications (Cambridge, England)'
_journal_page_first 992
_journal_page_last 995
_journal_paper_doi 10.1039/c7cc09478g
_journal_volume 54
_journal_year 2018
_chemical_formula_moiety 'C10 H6 Cl3 N O2'
_chemical_formula_sum 'C10 H6 Cl3 N O2'
_chemical_formula_weight 278.51
_chemical_name_systematic
;
5,6,7-Trichloro-2-methoxy-8-hydroxyquinoline
;
_space_group_crystal_system monoclinic
_space_group_IT_number 14
_space_group_name_Hall '-P 2ybc'
_space_group_name_H-M_alt 'P 1 21/c 1'
_symmetry_space_group_name_Hall '-P 2ybc'
_symmetry_space_group_name_H-M 'P 1 21/c 1'
_atom_sites_solution_hydrogens geom
_atom_sites_solution_primary direct
_atom_sites_solution_secondary difmap
_audit_creation_method SHELXL-2016/6
_audit_update_record
;
2017-08-31 deposited with the CCDC.
2018-01-02 downloaded from the CCDC.
;
_cell_angle_alpha 90
_cell_angle_beta 111.532(3)
_cell_angle_gamma 90
_cell_formula_units_Z 8
_cell_length_a 21.1155(9)
_cell_length_b 4.9816(2)
_cell_length_c 21.6442(8)
_cell_measurement_reflns_used 9911
_cell_measurement_temperature 100(2)
_cell_measurement_theta_max 25.128
_cell_measurement_theta_min 3.221
_cell_volume 2117.84(15)
_computing_cell_refinement '<i>SAINT</i> (Bruker, 2008)'
_computing_data_collection '<i>APEX2</i> (Bruker, 2008)'
_computing_data_reduction '<i>SAINT</i> (Bruker, 2008)'
_computing_structure_refinement 'SHELXL-2016/6 (Sheldrick, 2016)'
_computing_structure_solution 'SHELXS-2016/6 (Sheldrick, 2016)'
_diffrn_ambient_temperature 100(2)
_diffrn_detector 'Bruker APEX2 area detector'
_diffrn_detector_area_resol_mean 7.9
_diffrn_detector_type 'CCD area detector'
_diffrn_measured_fraction_theta_full 0.999
_diffrn_measured_fraction_theta_max 0.999
_diffrn_measurement_device 'three-circle diffractometer'
_diffrn_measurement_device_type 'Bruker SMART APEX2 area detector'
_diffrn_measurement_method '\w and \f scans'
_diffrn_radiation_monochromator 'mirror optics'
_diffrn_radiation_probe x-ray
_diffrn_radiation_type 'Mo K\a'
_diffrn_radiation_wavelength 0.71073
_diffrn_reflns_av_R_equivalents 0.0685
_diffrn_reflns_av_unetI/netI 0.0528
_diffrn_reflns_Laue_measured_fraction_full 0.999
_diffrn_reflns_Laue_measured_fraction_max 0.999
_diffrn_reflns_limit_h_max 25
_diffrn_reflns_limit_h_min -25
_diffrn_reflns_limit_k_max 5
_diffrn_reflns_limit_k_min -5
_diffrn_reflns_limit_l_max 25
_diffrn_reflns_limit_l_min -25
_diffrn_reflns_number 21650
_diffrn_reflns_point_group_measured_fraction_full 0.999
_diffrn_reflns_point_group_measured_fraction_max 0.999
_diffrn_reflns_theta_full 25.242
_diffrn_reflns_theta_max 25.246
_diffrn_reflns_theta_min 1.905
_diffrn_source 'microfocus sealed X-ray tube'
_diffrn_source_type 'Incoatec I\ms'
_exptl_absorpt_coefficient_mu 0.845
_exptl_absorpt_correction_T_max 0.8865
_exptl_absorpt_correction_T_min 0.701699
_exptl_absorpt_correction_type multi-scan
_exptl_absorpt_process_details
;
SADABS-2004/1 (Bruker,2004) was used for absorption correction.
R(int) was 0.0981 before and 0.0489 after correction.
The Ratio of minimum to maximum transmission is 0.7017.
The \l/2 correction factor is 0.0015.
;
_exptl_crystal_colour colourless
_exptl_crystal_density_diffrn 1.747
_exptl_crystal_description needle
_exptl_crystal_F_000 1120
_exptl_crystal_size_max 0.420
_exptl_crystal_size_mid 0.100
_exptl_crystal_size_min 0.080
_refine_diff_density_max 0.340
_refine_diff_density_min -0.501
_refine_diff_density_rms 0.079
_refine_ls_extinction_method none
_refine_ls_goodness_of_fit_ref 1.022
_refine_ls_hydrogen_treatment constr
_refine_ls_matrix_type full
_refine_ls_number_parameters 291
_refine_ls_number_reflns 3794
_refine_ls_number_restraints 0
_refine_ls_restrained_S_all 1.022
_refine_ls_R_factor_all 0.0724
_refine_ls_R_factor_gt 0.0402
_refine_ls_shift/su_max 0.001
_refine_ls_shift/su_mean 0.000
_refine_ls_structure_factor_coef Fsqd
_refine_ls_weighting_details 'w=1/[\s^2^(Fo^2^)+(0.0504P)^2^+0.8843P] where P=(Fo^2^+2Fc^2^)/3'
_refine_ls_weighting_scheme calc
_refine_ls_wR_factor_gt 0.0944
_refine_ls_wR_factor_ref 0.1081
_reflns_Friedel_coverage 0.000
_reflns_number_gt 2604
_reflns_number_total 3794
_reflns_threshold_expression 'I > 2\s(I)'
_cod_data_source_file c7cc09478g2.cif
_cod_data_source_block maku052a_0m
_cod_depositor_comments 'Adding full bibliography for 7121127--7121131.cif.'
_cod_database_code 7121127
_shelx_shelxl_version_number 2016/6
_shelx_space_group_comment
;
The symmetry employed for this shelxl refinement is uniquely defined
by the following loop, which should always be used as a source of
symmetry information in preference to the above space-group names.
They are only intended as comments.
;
_shelx_estimated_absorpt_t_min 0.718
_shelx_estimated_absorpt_t_max 0.935

loop_
_space_group_symop_operation_xyz
'x, y, z'
'-x, y+1/2, -z+1/2'
'-x, -y, -z'
'x, -y-1/2, z-1/2'

loop_
_atom_site_label
_atom_site_type_symbol
_atom_site_fract_x
_atom_site_fract_y
_atom_site_fract_z
_atom_site_U_iso_or_equiv
_atom_site_adp_type
_atom_site_occupancy
_atom_site_site_symmetry_order
_atom_site_calc_flag
_atom_site_refinement_flags_posn
_atom_site_refinement_flags_adp
C1 C 0.73961(17) 0.8108(7) 1.20375(15) 0.0176(7) Uani 1 1 d . .
C1A C 0.76497(17) 1.1516(6) 1.04867(16) 0.0193(8) Uani 1 1 d . .
C2 C 0.69115(18) 0.7826(7) 1.13823(15) 0.0202(8) Uani 1 1 d . .
H2 H 0.697183 0.651579 1.108976 0.024 Uiso 1 1 calc R U
C2A C 0.81169(17) 1.1609(7) 1.11528(15) 0.0198(8) Uani 1 1 d . .
H2A H 0.805984 1.286330 1.145877 0.024 Uiso 1 1 calc R U
C3 C 0.63592(17) 0.9469(7) 1.11815(15) 0.0191(8) Uani 1 1 d . .
H3 H 0.603282 0.934721 1.074196 0.023 Uiso 1 1 calc R U
C3A C 0.86472(17) 0.9865(7) 1.13433(15) 0.0193(8) Uani 1 1 d . .
H3A H 0.896040 0.985660 1.178986 0.023 Uiso 1 1 calc R U
C4 C 0.62725(16) 1.1389(6) 1.16380(15) 0.0171(7) Uani 1 1 d . .
C4A C 0.87338(16) 0.8042(6) 1.08710(15) 0.0166(7) Uani 1 1 d . .
C5 C 0.57182(17) 1.3181(7) 1.14903(15) 0.0178(7) Uani 1 1 d . .
C5A C 0.92664(17) 0.6147(6) 1.10085(15) 0.0177(7) Uani 1 1 d . .
C6 C 0.56690(16) 1.4941(7) 1.19583(15) 0.0194(8) Uani 1 1 d . .
C6A C 0.93177(17) 0.4492(6) 1.05213(15) 0.0185(7) Uani 1 1 d . .
C7 C 0.61773(16) 1.4948(6) 1.26020(15) 0.0169(7) Uani 1 1 d . .
C7A C 0.88246(16) 0.4686(6) 0.98691(14) 0.0171(7) Uani 1 1 d . .
C8 C 0.67257(17) 1.3244(6) 1.27615(15) 0.0158(7) Uani 1 1 d . .
C8A C 0.83018(16) 0.6492(6) 0.97167(15) 0.0161(7) Uani 1 1 d . .
C9 C 0.67832(17) 1.1444(6) 1.22781(15) 0.0151(7) Uani 1 1 d . .
C9A C 0.82470(17) 0.8163(6) 1.02238(15) 0.0159(7) Uani 1 1 d . .
C10 C 0.84595(18) 0.6773(8) 1.28444(16) 0.0268(9) Uani 1 1 d . .
H10A H 0.882938 0.549390 1.290160 0.040 Uiso 1 1 calc R U
H10B H 0.826689 0.645918 1.318678 0.040 Uiso 1 1 calc R U
H10C H 0.863763 0.860798 1.288490 0.040 Uiso 1 1 calc R U
C10A C 0.66150(19) 1.3097(8) 0.96714(16) 0.0306(9) Uani 1 1 d . .
H10D H 0.682976 1.343051 0.934688 0.046 Uiso 1 1 calc R U
H10E H 0.626097 1.444595 0.961823 0.046 Uiso 1 1 calc R U
H10F H 0.641015 1.130351 0.959916 0.046 Uiso 1 1 calc R U
N1 N 0.73459(13) 0.9815(5) 1.24761(12) 0.0169(6) Uani 1 1 d . .
N1A N 0.77004(14) 0.9900(5) 1.00284(12) 0.0172(6) Uani 1 1 d . .
O1 O 0.72055(11) 1.3262(4) 1.33825(10) 0.0193(5) Uani 1 1 d . .
H1 H 0.750763 1.212488 1.340758 0.029 Uiso 1 1 calc R U
O1A O 0.78387(11) 0.6661(4) 0.90872(10) 0.0199(5) Uani 1 1 d . .
H1A H 0.754963 0.784603 0.906946 0.030 Uiso 1 1 calc R U
O2 O 0.79359(12) 0.6417(5) 1.21958(11) 0.0226(6) Uani 1 1 d . .
O2A O 0.71227(12) 1.3262(5) 1.03352(11) 0.0232(6) Uani 1 1 d . .
Cl1 Cl 0.61206(4) 1.71091(16) 1.32053(4) 0.0219(2) Uani 1 1 d . .
Cl1A Cl 0.88731(4) 0.26146(16) 0.92431(4) 0.0210(2) Uani 1 1 d . .
Cl2 Cl 0.50058(4) 1.71988(18) 1.17713(4) 0.0265(2) Uani 1 1 d . .
Cl2A Cl 0.99586(4) 0.21686(17) 1.06833(4) 0.0262(2) Uani 1 1 d . .
Cl3 Cl 0.51035(5) 1.31775(19) 1.06926(4) 0.0297(2) Uani 1 1 d . .
Cl3A Cl 0.98597(5) 0.59074(19) 1.18145(4) 0.0291(2) Uani 1 1 d . .

loop_
_atom_site_aniso_label
_atom_site_aniso_U_11
_atom_site_aniso_U_22
_atom_site_aniso_U_33
_atom_site_aniso_U_23
_atom_site_aniso_U_13
_atom_site_aniso_U_12
C1 0.017(2) 0.0175(18) 0.0211(17) 0.0025(13) 0.0109(15) 0.0009(14)
C1A 0.022(2) 0.0185(19) 0.0225(18) -0.0009(14) 0.0147(16) -0.0006(15)
C2 0.024(2) 0.023(2) 0.0174(17) -0.0035(14) 0.0120(16) -0.0039(15)
C2A 0.024(2) 0.021(2) 0.0188(17) -0.0039(13) 0.0125(16) -0.0038(15)
C3 0.019(2) 0.025(2) 0.0131(16) -0.0009(13) 0.0053(15) -0.0037(15)
C3A 0.020(2) 0.023(2) 0.0155(16) -0.0020(13) 0.0075(15) -0.0065(15)
C4 0.0154(19) 0.0192(19) 0.0183(17) 0.0036(13) 0.0081(15) -0.0042(14)
C4A 0.0142(19) 0.0199(18) 0.0159(16) 0.0009(13) 0.0056(15) -0.0038(14)
C5 0.0138(19) 0.0231(19) 0.0148(16) 0.0018(13) 0.0030(14) 0.0015(15)
C5A 0.0155(19) 0.0218(19) 0.0130(16) 0.0020(13) 0.0022(14) -0.0023(14)
C6 0.0140(19) 0.023(2) 0.0228(18) 0.0062(14) 0.0086(15) -0.0006(14)
C6A 0.0186(19) 0.0170(18) 0.0213(17) 0.0027(13) 0.0091(15) -0.0005(14)
C7 0.0161(19) 0.0191(19) 0.0176(16) -0.0015(13) 0.0085(15) -0.0039(14)
C7A 0.018(2) 0.0190(19) 0.0148(16) -0.0023(13) 0.0064(14) -0.0028(14)
C8 0.0171(19) 0.0159(18) 0.0156(16) 0.0006(12) 0.0072(15) -0.0052(14)
C8A 0.0135(19) 0.0204(19) 0.0125(16) 0.0008(12) 0.0025(14) -0.0056(14)
C9 0.0169(19) 0.0145(18) 0.0155(16) 0.0026(12) 0.0076(15) -0.0020(14)
C9A 0.0146(19) 0.0190(18) 0.0160(16) 0.0000(13) 0.0079(14) -0.0019(14)
C10 0.020(2) 0.038(2) 0.0192(18) 0.0047(15) 0.0041(16) 0.0106(17)
C10A 0.023(2) 0.043(2) 0.0223(19) 0.0076(16) 0.0040(17) 0.0175(18)
N1 0.0157(16) 0.0211(16) 0.0142(13) 0.0034(11) 0.0058(12) 0.0009(12)
N1A 0.0179(16) 0.0192(16) 0.0167(14) 0.0018(11) 0.0090(12) 0.0003(12)
O1 0.0159(13) 0.0239(13) 0.0154(12) -0.0019(9) 0.0025(10) 0.0027(10)
O1A 0.0168(13) 0.0255(13) 0.0141(11) -0.0025(9) 0.0018(10) 0.0067(10)
O2 0.0195(14) 0.0285(15) 0.0204(12) 0.0002(10) 0.0079(11) 0.0059(11)
O2A 0.0220(15) 0.0277(14) 0.0202(12) -0.0014(10) 0.0081(11) 0.0088(11)
Cl1 0.0225(5) 0.0218(5) 0.0235(4) -0.0052(3) 0.0109(4) 0.0004(4)
Cl1A 0.0211(5) 0.0228(5) 0.0189(4) -0.0049(3) 0.0071(4) 0.0026(3)
Cl2 0.0206(5) 0.0273(5) 0.0318(5) 0.0055(4) 0.0097(4) 0.0048(4)
Cl2A 0.0203(5) 0.0278(5) 0.0292(5) 0.0024(4) 0.0076(4) 0.0037(4)
Cl3 0.0243(5) 0.0423(6) 0.0157(4) 0.0030(4) -0.0005(4) 0.0070(4)
Cl3A 0.0253(5) 0.0398(6) 0.0159(4) 0.0004(4) 0.0000(4) 0.0067(4)

loop_
_atom_type_symbol
_atom_type_description
_atom_type_scat_dispersion_real
_atom_type_scat_dispersion_imag
_atom_type_scat_source
C C 0.0033 0.0016 'International Tables Vol C Tables 4.2.6.8 and 6.1.1.4'
H H 0.0000 0.0000 'International Tables Vol C Tables 4.2.6.8 and 6.1.1.4'
N N 0.0061 0.0033 'International Tables Vol C Tables 4.2.6.8 and 6.1.1.4'
O O 0.0106 0.0060 'International Tables Vol C Tables 4.2.6.8 and 6.1.1.4'
Cl Cl 0.1484 0.1585 'International Tables Vol C Tables 4.2.6.8 and 6.1.1.4'

loop_
_geom_angle_atom_site_label_1
_geom_angle_atom_site_label_2
_geom_angle_atom_site_label_3
_geom_angle
N1 C1 O2 120.3(3)
N1 C1 C2 124.7(3)
O2 C1 C2 115.0(3)
N1A C1A O2A 119.9(3)
N1A C1A C2A 124.7(3)
O2A C1A C2A 115.4(3)
C3 C2 C1 118.7(3)
C3A C2A C1A 118.5(3)
C2 C3 C4 119.5(3)
C2A C3A C4A 119.9(3)
C9 C4 C5 118.8(3)
C9 C4 C3 116.4(3)
C5 C4 C3 124.8(3)
C9A C4A C5A 118.3(3)
C9A C4A C3A 116.6(3)
C5A C4A C3A 125.1(3)
C6 C5 C4 121.2(3)
C6 C5 Cl3 120.2(3)
C4 C5 Cl3 118.6(2)
C6A C5A C4A 121.3(3)
C6A C5A Cl3A 119.9(3)
C4A C5A Cl3A 118.8(2)
C5 C6 C7 119.6(3)
C5 C6 Cl2 121.2(3)
C7 C6 Cl2 119.2(2)
C5A C6A C7A 119.2(3)
C5A C6A Cl2A 121.7(3)
C7A C6A Cl2A 119.0(2)
C8 C7 C6 120.8(3)
C8 C7 Cl1 118.7(2)
C6 C7 Cl1 120.5(3)
C8A C7A C6A 121.2(3)
C8A C7A Cl1A 118.5(2)
C6A C7A Cl1A 120.3(3)
O1 C8 C7 120.0(3)
O1 C8 C9 120.1(3)
C7 C8 C9 119.9(3)
O1A C8A C7A 120.2(3)
O1A C8A C9A 120.5(3)
C7A C8A C9A 119.2(3)
N1 C9 C4 123.9(3)
N1 C9 C8 116.3(3)
C4 C9 C8 119.8(3)
N1A C9A C4A 123.9(3)
N1A C9A C8A 115.4(3)
C4A C9A C8A 120.7(3)
C1 N1 C9 116.7(3)
C1A N1A C9A 116.4(3)
C1 O2 C10 116.2(3)
C1A O2A C10A 116.6(3)

loop_
_geom_bond_atom_site_label_1
_geom_bond_atom_site_label_2
_geom_bond_distance
C1 N1 1.307(4)
C1 O2 1.356(4)
C1 C2 1.419(4)
C1A N1A 1.312(4)
C1A O2A 1.354(4)
C1A C2A 1.418(4)
C2 C3 1.359(5)
C2A C3A 1.356(5)
C3 C4 1.434(4)
C3A C4A 1.429(4)
C4 C9 1.409(4)
C4 C5 1.412(5)
C4A C9A 1.402(4)
C4A C5A 1.414(5)
C5 C6 1.372(4)
C5 Cl3 1.738(3)
C5A C6A 1.374(4)
C5A Cl3A 1.738(3)
C6 C7 1.413(4)
C6 Cl2 1.725(3)
C6A C7A 1.417(4)
C6A Cl2A 1.716(3)
C7 C8 1.374(4)
C7 Cl1 1.730(3)
C7A C8A 1.367(4)
C7A Cl1A 1.736(3)
C8 O1 1.354(4)
C8 C9 1.416(4)
C8A O1A 1.357(3)
C8A C9A 1.416(4)
C9 N1 1.371(4)
C9A N1A 1.379(4)
C10 O2 1.444(4)
C10A O2A 1.446(4)
